data_7714179
loop_
_publ_author_name
'Wang, Linan'
'Bai, Chen'
'Kong, Yingying'
'Iqbal, Maqsood'
'Chu, Yu'
'Li, Junjie'

_publ_section_title
;
 Synthesis, structure and characterizations of Cd2TeO3Cl2 with
 unprecedented [Cd2O6Cl4] octahedral dimers
;
_journal_name_full 'Dalton Transactions'
_journal_paper_doi 10.1039/D3DT02515B
_journal_year 2023
_chemical_formula_moiety 'Cd2 Cl2 O3 Te'
_chemical_formula_sum 'Cd2 Cl2 O3 Te'
_chemical_formula_weight 471.30
_space_group_crystal_system triclinic
_space_group_IT_number 2
_space_group_name_Hall '-P 1'
_space_group_name_H-M_alt 'P -1'
_atom_sites_solution_primary dual
_audit_creation_date 2021-04-21
_audit_creation_method
; 
Olex2 1.3 
(compiled 2020.11.12 svn.r5f609507 for OlexSys, GUI svn.r6272) 
;
_audit_update_record
;
2021-09-26 deposited with the CCDC.	2023-10-05 downloaded from the CCDC.
;
_cell_angle_alpha 68.0700(10)
_cell_angle_beta 68.5940(10)
_cell_angle_gamma 82.6600(10)
_cell_formula_units_Z 2
_cell_length_a 6.4234(2)
_cell_length_b 6.5461(2)
_cell_length_c 7.9973(2)
_cell_measurement_reflns_used 9875
_cell_measurement_temperature 300.0
_cell_measurement_theta_max 28.37
_cell_measurement_theta_min 2.93
_cell_volume 290.407(15)
_computing_cell_refinement 'SAINT V8.40B (?, 2016)'
_computing_data_collection 'Bruker APEX2'
_computing_data_reduction 'SAINT V8.40B (?, 2016)'
_computing_molecular_graphics 'Olex2 1.3 (Dolomanov et al., 2009)'
_computing_publication_material 'Olex2 1.3 (Dolomanov et al., 2009)'
_computing_structure_refinement 'SHELXL 2018/3 (Sheldrick, 2015)'
_computing_structure_solution 'SHELXT 2018/2 (Sheldrick, 2018)'
_diffrn_ambient_temperature 300.0
_diffrn_measured_fraction_theta_full 0.988
_diffrn_measured_fraction_theta_max 0.990
_diffrn_measurement_device_type 'Bruker APEX-II CCD'
_diffrn_measurement_method '\f and \w scans'
_diffrn_radiation_type MoK\a
_diffrn_radiation_wavelength 0.71073
_diffrn_reflns_av_R_equivalents 0.0478
_diffrn_reflns_av_unetI/netI 0.0245
_diffrn_reflns_Laue_measured_fraction_full 0.988
_diffrn_reflns_Laue_measured_fraction_max 0.990
_diffrn_reflns_limit_h_max 8
_diffrn_reflns_limit_h_min -8
_diffrn_reflns_limit_k_max 8
_diffrn_reflns_limit_k_min -8
_diffrn_reflns_limit_l_max 10
_diffrn_reflns_limit_l_min -10
_diffrn_reflns_number 13451
_diffrn_reflns_point_group_measured_fraction_full 0.988
_diffrn_reflns_point_group_measured_fraction_max 0.990
_diffrn_reflns_theta_full 25.242
_diffrn_reflns_theta_max 28.369
_diffrn_reflns_theta_min 2.925
_diffrn_source_current 1.4
_diffrn_source_power 0.07
_diffrn_source_voltage 50.0
_diffrn_standards_number 0
_exptl_absorpt_coefficient_mu 13.067
_exptl_absorpt_correction_T_max 0.7457
_exptl_absorpt_correction_T_min 0.2362
_exptl_absorpt_correction_type numerical
_exptl_absorpt_process_details
; 
SADABS-2016/2 (Bruker,2016/2) was used for absorption correction. 
wR2(int) was 0.0880 before and 0.0572 after correction. 
The Ratio of minimum to maximum transmission is 0.3167. 
The \l/2 correction factor is Not present. 
;
_exptl_crystal_colour 'clear light colourless'
_exptl_crystal_colour_lustre clear
_exptl_crystal_colour_modifier light
_exptl_crystal_colour_primary colourless
_exptl_crystal_density_diffrn 5.390
_exptl_crystal_description block
_exptl_crystal_F_000 412
_exptl_crystal_size_max 0.194
_exptl_crystal_size_mid 0.16
_exptl_crystal_size_min 0.087
_refine_diff_density_max 0.763
_refine_diff_density_min -0.991
_refine_diff_density_rms 0.232
_refine_ls_extinction_coef 0.0195(6)
_refine_ls_extinction_expression Fc^*^=kFc[1+0.001xFc^2^\l^3^/sin(2\q)]^-1/4^
_refine_ls_extinction_method 'SHELXL-2018/3 (Sheldrick 2018)'
_refine_ls_goodness_of_fit_ref 1.252
_refine_ls_hydrogen_treatment undef
_refine_ls_matrix_type full
_refine_ls_number_parameters 74
_refine_ls_number_reflns 1436
_refine_ls_number_restraints 0
_refine_ls_restrained_S_all 1.252
_refine_ls_R_factor_all 0.0157
_refine_ls_R_factor_gt 0.0139
_refine_ls_shift/su_max 0.001
_refine_ls_shift/su_mean 0.000
_refine_ls_structure_factor_coef Fsqd
_refine_ls_weighting_details 'w=1/[\s^2^(Fo^2^)+0.0978P] where P=(Fo^2^+2Fc^2^)/3'
_refine_ls_weighting_scheme calc
_refine_ls_wR_factor_gt 0.0321
_refine_ls_wR_factor_ref 0.0324
_reflns_Friedel_coverage 0.000
_reflns_number_gt 1377
_reflns_number_total 1436
_reflns_threshold_expression 'I > 2\s(I)'
_cod_data_source_file d3dt02515b2.cif
_cod_data_source_block 1
_cod_database_code 7714179
_shelx_shelxl_version_number 2018/3
_shelx_space_group_comment
; 
The symmetry employed for this shelxl refinement is uniquely defined 
by the following loop, which should always be used as a source of 
symmetry information in preference to the above space-group names. 
They are only intended as comments. 
;
_shelx_estimated_absorpt_t_max 0.396
_shelx_estimated_absorpt_t_min 0.186
_olex2_refinement_description ' '
_olex2_submission_special_instructions 'No special instructions were received'

loop_
_space_group_symop_operation_xyz
'x, y, z'
'-x, -y, -z'

loop_
_atom_site_label
_atom_site_type_symbol
_atom_site_fract_x
_atom_site_fract_y
_atom_site_fract_z
_atom_site_U_iso_or_equiv
_atom_site_adp_type
_atom_site_occupancy
_atom_site_site_symmetry_order
_atom_site_calc_flag
_atom_site_refinement_flags_posn
_atom_site_refinement_flags_adp
_atom_site_refinement_flags_occupancy
_atom_site_disorder_assembly
_atom_site_disorder_group
Te1 Te 0.22714(2) 0.23982(2) 0.75794(2) 0.01098(6) Uani 1 1 d . . . . .
Cd2 Cd 0.71739(3) 0.55894(3) 0.73304(2) 0.01449(6) Uani 1 1 d . . . . .
Cd1 Cd 0.27495(3) 0.82169(3) 0.53835(3) 0.01407(6) Uani 1 1 d . . . . .
Cl1 Cl 0.14839(10) 1.07679(10) 0.24609(9) 0.01754(12) Uani 1 1 d . . . . .
Cl2 Cl 0.69513(10) 0.30414(10) 1.08531(9) 0.02052(13) Uani 1 1 d . . . . .
O2 O 0.5112(3) 0.3359(3) 0.7027(3) 0.0184(4) Uani 1 1 d . . . . .
O3 O 0.3342(3) 0.1641(3) 0.5339(2) 0.0129(3) Uani 1 1 d . . . . .
O1 O 0.0931(3) 0.5028(3) 0.6465(3) 0.0163(3) Uani 1 1 d . . . . .

loop_
_atom_site_aniso_label
_atom_site_aniso_U_11
_atom_site_aniso_U_22
_atom_site_aniso_U_33
_atom_site_aniso_U_23
_atom_site_aniso_U_13
_atom_site_aniso_U_12
Te1 0.01155(8) 0.01040(9) 0.01042(9) -0.00362(6) -0.00340(6) 0.00070(5)
Cd2 0.01270(9) 0.01381(10) 0.01696(10) -0.00291(7) -0.00754(7) -0.00038(6)
Cd1 0.01285(9) 0.01197(9) 0.01875(10) -0.00685(7) -0.00539(7) -0.00023(6)
Cl1 0.0176(3) 0.0193(3) 0.0178(3) -0.0072(2) -0.0080(2) 0.0010(2)
Cl2 0.0198(3) 0.0227(3) 0.0160(3) -0.0052(2) -0.0064(2) 0.0059(2)
O2 0.0148(8) 0.0217(9) 0.0235(9) -0.0116(8) -0.0082(7) 0.0000(7)
O3 0.0142(7) 0.0124(7) 0.0126(8) -0.0056(6) -0.0043(6) 0.0018(6)
O1 0.0129(7) 0.0118(7) 0.0223(9) -0.0035(7) -0.0067(7) 0.0010(6)

loop_
_atom_type_symbol
_atom_type_description
_atom_type_scat_dispersion_real
_atom_type_scat_dispersion_imag
_atom_type_scat_source
Cd Cd -0.8075 1.2024 'International Tables Vol C Tables 4.2.6.8 and 6.1.1.4'
Cl Cl 0.1484 0.1585 'International Tables Vol C Tables 4.2.6.8 and 6.1.1.4'
O O 0.0106 0.0060 'International Tables Vol C Tables 4.2.6.8 and 6.1.1.4'
Te Te -0.5308 1.6751 'International Tables Vol C Tables 4.2.6.8 and 6.1.1.4'

loop_
_exptl_crystal_face_index_h
_exptl_crystal_face_index_k
_exptl_crystal_face_index_l
_exptl_crystal_face_perp_dist
1.00 -2.00 -1.00 0.0980
-1.00 2.00 1.00 0.0470
3.00 -2.00 5.00 0.0640
-3.00 2.00 -5.00 0.0510
-1.00 0.00 -3.00 0.0550
2.00 -1.00 4.00 0.0600
0.00 1.00 3.00 0.0410
0.00 -1.00 -3.00 0.0590
-1.00 2.00 6.00 0.0380
2.00 -1.00 -5.00 0.0520
-5.00 -2.00 6.00 0.0430
5.00 2.00 -6.00 0.0400
5.00 5.00 2.00 0.0520
-3.00 -4.00 -1.00 0.0860
-6.00 -3.00 -5.00 0.0720
6.00 4.00 5.00 0.0600
-3.00 -4.00 -4.00 0.0770
2.00 5.00 4.00 0.0430
-1.00 4.00 5.00 0.0360

loop_
_geom_angle_atom_site_label_1
_geom_angle_atom_site_label_2
_geom_angle_atom_site_label_3
_geom_angle
_geom_angle_site_symmetry_1
_geom_angle_site_symmetry_3
_geom_angle_publ_flag
O2 Te1 Cd1 46.28(5) . 2_666 ?
O2 Te1 O3 89.47(7) . . ?
O2 Te1 O1 101.79(8) . . ?
O3 Te1 Cd1 44.93(5) . 2_666 ?
O1 Te1 Cd1 111.53(5) . 2_666 ?
O1 Te1 O3 94.69(7) . . ?
Cl1 Cd2 Cl2 82.025(19) 2_676 2_667 ?
Cl2 Cd2 Cl1 94.59(2) . 2_676 ?
Cl2 Cd2 Cl2 83.954(19) . 2_667 ?
O2 Cd2 Cl1 160.50(5) . 2_676 ?
O2 Cd2 Cl2 81.97(5) . 2_667 ?
O2 Cd2 Cl2 94.73(5) . . ?
O2 Cd2 O3 88.59(6) . 2_666 ?
O2 Cd2 O1 117.67(6) . 1_655 ?
O3 Cd2 Cl1 78.16(4) 2_666 2_676 ?
O3 Cd2 Cl2 81.81(4) 2_666 2_667 ?
O3 Cd2 Cl2 164.78(4) 2_666 . ?
O1 Cd2 Cl1 80.00(4) 1_655 2_676 ?
O1 Cd2 Cl2 86.45(5) 1_655 . ?
O1 Cd2 Cl2 158.84(5) 1_655 2_667 ?
O1 Cd2 O3 105.16(6) 1_655 2_666 ?
Cl1 Cd1 Te1 91.058(14) . 2_666 ?
Cl1 Cd1 Te1 172.947(14) 2_576 2_666 ?
Cl1 Cd1 Cl1 82.66(2) . 2_576 ?
Cl1 Cd1 Cl2 154.518(18) . 2_667 ?
Cl1 Cd1 Cl2 77.270(17) 2_576 2_667 ?
Cl2 Cd1 Te1 107.836(13) 2_667 2_666 ?
O2 Cd1 Te1 33.50(4) 2_666 2_666 ?
O2 Cd1 Cl1 146.59(4) 2_666 2_576 ?
O2 Cd1 Cl1 79.55(4) 2_666 . ?
O2 Cd1 Cl2 125.50(4) 2_666 2_667 ?
O3 Cd1 Te1 34.50(4) 2_666 2_666 ?
O3 Cd1 Te1 97.97(4) 1_565 2_666 ?
O3 Cd1 Cl1 146.56(4) 2_666 2_576 ?
O3 Cd1 Cl1 79.92(4) 1_565 . ?
O3 Cd1 Cl1 112.66(4) 2_666 . ?
O3 Cd1 Cl1 77.84(4) 1_565 2_576 ?
O3 Cd1 Cl2 80.63(4) 1_565 2_667 ?
O3 Cd1 Cl2 78.13(4) 2_666 2_667 ?
O3 Cd1 O2 66.85(6) 2_666 2_666 ?
O3 Cd1 O2 125.77(6) 1_565 2_666 ?
O3 Cd1 O3 76.11(6) 1_565 2_666 ?
O1 Cd1 Te1 105.75(4) . 2_666 ?
O1 Cd1 Cl1 104.53(5) . . ?
O1 Cd1 Cl1 79.06(4) . 2_576 ?
O1 Cd1 Cl2 87.01(5) . 2_667 ?
O1 Cd1 O2 78.36(6) . 2_666 ?
O1 Cd1 O3 121.79(6) . 2_666 ?
O1 Cd1 O3 155.69(6) . 1_565 ?
Cd2 Cl1 Cd1 84.503(17) 2_676 2_576 ?
Cd1 Cl1 Cd2 90.516(19) . 2_676 ?
Cd1 Cl1 Cd1 97.34(2) . 2_576 ?
Cd2 Cl2 Cd2 96.046(19) . 2_667 ?
Cd2 Cl2 Cd1 81.417(17) 2_667 2_667 ?
Cd2 Cl2 Cd1 158.64(3) . 2_667 ?
Te1 O2 Cd2 146.82(9) . . ?
Te1 O2 Cd1 100.21(7) . 2_666 ?
Cd2 O2 Cd1 112.14(7) . 2_666 ?
Te1 O3 Cd2 113.18(7) . 2_666 ?
Te1 O3 Cd1 100.56(7) . 2_666 ?
Te1 O3 Cd1 122.67(8) . 1_545 ?
Cd2 O3 Cd1 102.61(6) 2_666 2_666 ?
Cd1 O3 Cd2 110.74(7) 1_545 2_666 ?
Cd1 O3 Cd1 103.89(6) 1_545 2_666 ?
Te1 O1 Cd2 124.31(9) . 1_455 ?
Te1 O1 Cd1 118.82(8) . . ?
Cd1 O1 Cd2 110.24(7) . 1_455 ?

loop_
_geom_bond_atom_site_label_1
_geom_bond_atom_site_label_2
_geom_bond_distance
_geom_bond_site_symmetry_2
_geom_bond_publ_flag
Te1 Cd1 3.2951(2) 2_666 ?
Te1 O2 1.8481(17) . ?
Te1 O3 1.8986(16) . ?
Te1 O1 1.8801(16) . ?
Cd2 Cl1 2.7174(6) 2_676 ?
Cd2 Cl2 2.7369(6) 2_667 ?
Cd2 Cl2 2.6450(6) . ?
Cd2 O2 2.2228(17) . ?
Cd2 O3 2.3298(17) 2_666 ?
Cd2 O1 2.2765(16) 1_655 ?
Cd1 Cl1 2.7893(6) 2_576 ?
Cd1 Cl1 2.6528(6) . ?
Cd1 Cl2 2.8816(7) 2_667 ?
Cd1 O2 2.4200(17) 2_666 ?
Cd1 O3 2.3063(16) 1_565 ?
Cd1 O3 2.3674(16) 2_666 ?
Cd1 O1 2.2374(17) . ?

loop_
_geom_torsion_atom_site_label_1
_geom_torsion_atom_site_label_2
_geom_torsion_atom_site_label_3
_geom_torsion_atom_site_label_4
_geom_torsion
_geom_torsion_site_symmetry_1
_geom_torsion_site_symmetry_2
_geom_torsion_site_symmetry_3
_geom_torsion_site_symmetry_4
_geom_torsion_publ_flag
Cd1 Te1 O2 Cd2 167.2(2) 2_666 . . . ?
Cd1 Te1 O3 Cd2 -108.75(9) 2_666 . . 2_666 ?
Cd1 Te1 O3 Cd1 114.19(10) 2_666 . . 1_545 ?
Cd1 Te1 O1 Cd2 154.78(7) 2_666 . . 1_455 ?
Cd1 Te1 O1 Cd1 -56.63(10) 2_666 . . . ?
O2 Te1 O3 Cd2 -94.49(9) . . . 2_666 ?
O2 Te1 O3 Cd1 14.25(7) . . . 2_666 ?
O2 Te1 O3 Cd1 128.44(9) . . . 1_545 ?
O2 Te1 O1 Cd2 -157.80(10) . . . 1_455 ?
O2 Te1 O1 Cd1 -9.21(11) . . . . ?
O3 Te1 O2 Cd2 153.29(18) . . . . ?
O3 Te1 O2 Cd1 -13.92(7) . . . 2_666 ?
O3 Te1 O1 Cd2 111.77(10) . . . 1_455 ?
O3 Te1 O1 Cd1 -99.64(10) . . . . ?
O1 Te1 O2 Cd2 58.61(19) . . . . ?
O1 Te1 O2 Cd1 -108.60(7) . . . 2_666 ?
O1 Te1 O3 Cd2 7.29(9) . . . 2_666 ?
O1 Te1 O3 Cd1 -129.77(9) . . . 1_545 ?
O1 Te1 O3 Cd1 116.04(7) . . . 2_666 ?
